data_4114512
loop_
_publ_author_name
'Liliya A. Yatsunyk'
'Michael D. Carducci'
'F. Ann Walker'

_publ_contact_author_address
;
     University of Arizona
     Department of Chemistry
     1306 E. University
     Tucson, AZ 85721-0041
     USA
;
_publ_contact_author_email liliya@u.arizona.edu
_publ_contact_author_fax 520-621-8407
_publ_contact_author_name 'Liliya Yatsunyk, Dr. Ann Walker'
_publ_contact_author_phone 520-621-9697
_publ_section_title
;
 Low-Spin Ferriheme Models of the Cytochromes: Correlation of Molecular
 Structure with EPR Spectral Type
;
_journal_name_full 'Journal of the American Chemical Society'
_journal_page_first 15986
_journal_page_last 16005
_journal_paper_doi 10.1021/ja036398r
_journal_volume 125
_journal_year 2003
_chemical_formula_analytical 'Fe N8 C60 H56'
_chemical_formula_iupac
;
[Fe N8 C60 H56](Cl)*2(C H Cl3) 1(C6 H12)
;
_chemical_formula_moiety 'Fe N8 C60 H56 +, Cl -, C2 H2 Cl6, C6 H12'
_chemical_formula_structural
;
[Fe (N4 C52 H44) (C4 H6 N2)2]+ Cl- 2(C H Cl3) 1(C6 H12) 
;
_chemical_formula_sum 'C68 H70 Cl7 Fe N8'
_chemical_formula_weight 1303.32
_chemical_name_common '[FeOMTPP(2-MeHIm)2]Cl'
_chemical_name_systematic
; 
 bis{2-methylimidazole}octamethyltetraphenylporphyrinato Iron(III)
 chloride
;
_space_group_IT_number 14
_symmetry_cell_setting monoclinic
_symmetry_Int_Tables_number 14
_symmetry_space_group_name_Hall '-P 2ybc'
_symmetry_space_group_name_H-M 'P 1 21/c 1'
_atom_sites_solution_hydrogens geom
_atom_sites_solution_primary direct
_atom_sites_solution_secondary difmap
_audit_creation_method SHELXL-97
_cell_angle_alpha 90.00
_cell_angle_beta 96.765(2)
_cell_angle_gamma 90.00
_cell_formula_units_Z 4
_cell_length_a 14.0780(14)
_cell_length_b 26.710(3)
_cell_length_c 17.2488(18)
_cell_measurement_reflns_used 5006
_cell_measurement_temperature 170(2)
_cell_measurement_theta_max 25.6185
_cell_measurement_theta_min 2.336
_cell_volume 6440.8(12)
_computing_cell_refinement 'Bruker XSCANS'
_computing_data_collection 'Bruker XSCANS'
_computing_data_reduction 'Bruker SHELXTL'
_computing_molecular_graphics 'Bruker SHELXTL'
_computing_publication_material 'Bruker SHELXTL'
_computing_structure_refinement 'SHELXL-97 (Sheldrick, 1997)'
_computing_structure_solution 'SHELXS-97 (Sheldrick, 1990)'
_diffrn_ambient_temperature 170(2)
_diffrn_measured_fraction_theta_full 0.996
_diffrn_measured_fraction_theta_max 0.996
_diffrn_measurement_device_type 'CCD area detector'
_diffrn_measurement_method 'phi and omega scans'
_diffrn_radiation_monochromator graphite
_diffrn_radiation_source 'fine-focus sealed tube'
_diffrn_radiation_type MoK\a
_diffrn_radiation_wavelength 0.71073
_diffrn_reflns_av_R_equivalents 0.1866
_diffrn_reflns_av_sigmaI/netI 0.2375
_diffrn_reflns_limit_h_max 17
_diffrn_reflns_limit_h_min -17
_diffrn_reflns_limit_k_max 32
_diffrn_reflns_limit_k_min -32
_diffrn_reflns_limit_l_max 21
_diffrn_reflns_limit_l_min -21
_diffrn_reflns_number 64028
_diffrn_reflns_theta_full 25.77
_diffrn_reflns_theta_max 25.77
_diffrn_reflns_theta_min 1.41
_diffrn_standards_decay_% 0.01
_diffrn_standards_interval_count 1818
_diffrn_standards_number 136
_exptl_absorpt_coefficient_mu 0.573
_exptl_absorpt_correction_T_max 0.9886
_exptl_absorpt_correction_T_min 0.8561
_exptl_absorpt_correction_type none
_exptl_crystal_colour blue-red
_exptl_crystal_density_diffrn 1.344
_exptl_crystal_description plate
_exptl_crystal_F_000 2716
_exptl_crystal_size_max 0.28
_exptl_crystal_size_mid 0.06
_exptl_crystal_size_min 0.02
_refine_diff_density_max 0.582
_refine_diff_density_min -0.567
_refine_diff_density_rms 0.085
_refine_ls_extinction_method none
_refine_ls_goodness_of_fit_ref 0.930
_refine_ls_hydrogen_treatment mixed
_refine_ls_matrix_type full
_refine_ls_number_parameters 785
_refine_ls_number_reflns 12312
_refine_ls_number_restraints 0
_refine_ls_restrained_S_all 0.930
_refine_ls_R_factor_all 0.1997
_refine_ls_R_factor_gt 0.0759
_refine_ls_shift/su_max 0.001
_refine_ls_shift/su_mean 0.000
_refine_ls_structure_factor_coef Fsqd
_refine_ls_weighting_details 'calc w=1/[\s^2^(Fo^2^)+(0.0771P)^2^+0.0000P] where P=(Fo^2^+2Fc^2^)/3'
_refine_ls_weighting_scheme calc
_refine_ls_wR_factor_gt 0.1558
_refine_ls_wR_factor_ref 0.1895
_reflns_number_gt 4824
_reflns_number_total 12312
_reflns_threshold_expression >2sigma(I)
_cod_data_source_file ja036398rsi20030606_112300.cif
_cod_data_source_block ly14m
_cod_original_cell_volume 6440.8(11)
_cod_original_sg_symbol_Hall P2(1)/c
_cod_database_code 4114512

loop_
_symmetry_equiv_pos_as_xyz
'x, y, z'
'-x, y+1/2, -z+1/2'
'-x, -y, -z'
'x, -y-1/2, z-1/2'

loop_
_atom_site_label
_atom_site_type_symbol
_atom_site_fract_x
_atom_site_fract_y
_atom_site_fract_z
_atom_site_U_iso_or_equiv
_atom_site_adp_type
_atom_site_occupancy
_atom_site_symmetry_multiplicity
_atom_site_calc_flag
_atom_site_refinement_flags
_atom_site_disorder_assembly
_atom_site_disorder_group
Fe1 Fe 0.45588(6) 0.36633(3) 0.83957(5) 0.0176(2) Uani 1 1 d . . .
N1 N 0.3181(3) 0.37453(16) 0.8514(3) 0.0207(11) Uani 1 1 d . . .
N3 N 0.5931(3) 0.36784(16) 0.8261(2) 0.0179(11) Uani 1 1 d . . .
N5 N 0.4601(3) 0.44117(17) 0.8312(3) 0.0200(11) Uani 1 1 d . . .
N4 N 0.4246(3) 0.35386(16) 0.7266(3) 0.0197(11) Uani 1 1 d . . .
N2 N 0.4890(3) 0.37047(16) 0.9537(2) 0.0187(11) Uani 1 1 d . . .
N6 N 0.4753(3) 0.51889(19) 0.7960(3) 0.0346(14) Uani 1 1 d . . .
H6A H 0.4833 0.5445 0.7672 0.042 Uiso 1 1 calc R . .
N7 N 0.4432(3) 0.29086(18) 0.8492(2) 0.0223(12) Uani 1 1 d . . .
N8 N 0.4636(4) 0.21009(18) 0.8465(3) 0.0298(13) Uani 1 1 d . . .
H8A H 0.4912 0.1813 0.8475 0.036 Uiso 1 1 calc R . .
C1 C 0.2475(4) 0.3831(2) 0.7913(3) 0.0195(14) Uani 1 1 d . . .
C2 C 0.1651(4) 0.4058(2) 0.8227(3) 0.0253(15) Uani 1 1 d . . .
C3 C 0.1861(4) 0.4064(2) 0.9011(3) 0.0245(14) Uani 1 1 d . . .
C4 C 0.2809(4) 0.3855(2) 0.9200(3) 0.0209(14) Uani 1 1 d . . .
C5 C 0.3275(4) 0.3744(2) 0.9933(3) 0.0226(14) Uani 1 1 d . . .
C6 C 0.4256(4) 0.3622(2) 1.0082(3) 0.0212(14) Uani 1 1 d . . .
C7 C 0.4786(4) 0.3483(2) 1.0824(3) 0.0198(14) Uani 1 1 d . . .
C8 C 0.5725(4) 0.35329(19) 1.0745(3) 0.0192(14) Uani 1 1 d . . .
C9 C 0.5793(4) 0.3682(2) 0.9938(3) 0.0189(13) Uani 1 1 d . . .
C10 C 0.6605(4) 0.3831(2) 0.9610(3) 0.0221(14) Uani 1 1 d . . .
C11 C 0.6635(4) 0.3874(2) 0.8805(3) 0.0219(14) Uani 1 1 d . . .
C12 C 0.7431(4) 0.4046(2) 0.8414(3) 0.0248(15) Uani 1 1 d . . .
C13 C 0.7249(4) 0.3907(2) 0.7648(3) 0.0242(15) Uani 1 1 d . . .
C14 C 0.6313(4) 0.3670(2) 0.7562(3) 0.0205(13) Uani 1 1 d . . .
C15 C 0.5856(4) 0.3436(2) 0.6893(3) 0.0196(14) Uani 1 1 d . . .
C16 C 0.4873(4) 0.3337(2) 0.6791(3) 0.0192(14) Uani 1 1 d . . .
C17 C 0.4347(4) 0.3083(2) 0.6135(3) 0.0213(14) Uani 1 1 d . . .
C18 C 0.3394(4) 0.3165(2) 0.6189(3) 0.0245(15) Uani 1 1 d . . .
C19 C 0.3347(4) 0.3458(2) 0.6891(3) 0.0229(14) Uani 1 1 d . . .
C20 C 0.2513(4) 0.3658(2) 0.7153(3) 0.0241(14) Uani 1 1 d . . .
C21 C 0.0737(4) 0.4259(2) 0.7790(4) 0.0382(17) Uani 1 1 d . . .
H21A H 0.0330 0.4383 0.8156 0.057 Uiso 1 1 calc R . .
H21B H 0.0415 0.3995 0.7485 0.057 Uiso 1 1 calc R . .
H21C H 0.0885 0.4525 0.7451 0.057 Uiso 1 1 calc R . .
C31 C 0.1209(4) 0.4279(2) 0.9567(4) 0.0389(18) Uani 1 1 d . . .
H31A H 0.0623 0.4389 0.9276 0.058 Uiso 1 1 calc R . .
H31B H 0.1519 0.4558 0.9842 0.058 Uiso 1 1 calc R . .
H31C H 0.1073 0.4027 0.9934 0.058 Uiso 1 1 calc R . .
C51 C 0.2733(4) 0.3784(2) 1.0638(3) 0.0269(15) Uani 1 1 d . . .
C52 C 0.2081(4) 0.3420(3) 1.0783(4) 0.0385(18) Uani 1 1 d . . .
H52A H 0.1935 0.3160 1.0429 0.046 Uiso 1 1 calc R . .
C53 C 0.1646(5) 0.3446(3) 1.1464(4) 0.055(2) Uani 1 1 d . . .
H53A H 0.1233 0.3192 1.1575 0.066 Uiso 1 1 calc R . .
C54 C 0.1809(6) 0.3834(4) 1.1973(5) 0.066(3) Uani 1 1 d . . .
H54A H 0.1494 0.3851 1.2417 0.079 Uiso 1 1 calc R . .
C55 C 0.2451(5) 0.4203(3) 1.1819(4) 0.058(2) Uani 1 1 d . . .
H55A H 0.2571 0.4470 1.2162 0.070 Uiso 1 1 calc R . .
C56 C 0.2916(4) 0.4175(3) 1.1156(4) 0.0391(18) Uani 1 1 d . . .
H56A H 0.3353 0.4422 1.1059 0.047 Uiso 1 1 calc R . .
C71 C 0.4406(4) 0.3287(2) 1.1548(3) 0.0330(16) Uani 1 1 d . . .
H71A H 0.4929 0.3229 1.1948 0.049 Uiso 1 1 calc R . .
H71B H 0.4069 0.2980 1.1428 0.049 Uiso 1 1 calc R . .
H71C H 0.3978 0.3529 1.1730 0.049 Uiso 1 1 calc R . .
C81 C 0.6520(4) 0.3437(2) 1.1397(3) 0.0338(17) Uani 1 1 d . . .
H81A H 0.6250 0.3343 1.1861 0.051 Uiso 1 1 calc R . .
H81B H 0.6895 0.3736 1.1494 0.051 Uiso 1 1 calc R . .
H81C H 0.6921 0.3171 1.1248 0.051 Uiso 1 1 calc R . .
C101 C 0.7515(4) 0.3920(2) 1.0146(3) 0.0280(15) Uani 1 1 d . . .
C102 C 0.7624(5) 0.4338(3) 1.0611(4) 0.0406(18) Uani 1 1 d . . .
H10A H 0.7128 0.4569 1.0599 0.049 Uiso 1 1 calc R . .
C103 C 0.8463(6) 0.4419(3) 1.1095(4) 0.059(2) Uani 1 1 d . . .
H10B H 0.8541 0.4706 1.1402 0.071 Uiso 1 1 calc R . .
C104 C 0.9188(5) 0.4065(3) 1.1115(4) 0.058(2) Uani 1 1 d . . .
H10C H 0.9750 0.4112 1.1449 0.070 Uiso 1 1 calc R . .
C105 C 0.9093(4) 0.3653(3) 1.0659(4) 0.049(2) Uani 1 1 d . . .
H10D H 0.9590 0.3423 1.0672 0.059 Uiso 1 1 calc R . .
C106 C 0.8256(4) 0.3576(3) 1.0175(3) 0.0357(17) Uani 1 1 d . . .
H10E H 0.8188 0.3290 0.9864 0.043 Uiso 1 1 calc R . .
C121 C 0.8278(4) 0.4353(2) 0.8742(4) 0.0388(18) Uani 1 1 d . . .
H12A H 0.8690 0.4407 0.8345 0.058 Uiso 1 1 calc R . .
H12B H 0.8623 0.4178 0.9173 0.058 Uiso 1 1 calc R . .
H12C H 0.8062 0.4669 0.8918 0.058 Uiso 1 1 calc R . .
C131 C 0.7889(4) 0.4018(2) 0.7039(3) 0.0393(18) Uani 1 1 d . . .
H13A H 0.8461 0.4179 0.7276 0.059 Uiso 1 1 calc R . .
H13B H 0.7564 0.4236 0.6652 0.059 Uiso 1 1 calc R . .
H13C H 0.8053 0.3712 0.6796 0.059 Uiso 1 1 calc R . .
C151 C 0.6467(4) 0.3292(2) 0.6265(3) 0.0238(14) Uani 1 1 d . . .
C152 C 0.7125(4) 0.2907(2) 0.6411(3) 0.0298(15) Uani 1 1 d . . .
H15A H 0.7189 0.2740 0.6887 0.036 Uiso 1 1 calc R . .
C153 C 0.7680(4) 0.2776(2) 0.5839(4) 0.0367(18) Uani 1 1 d . . .
H15B H 0.8115 0.2515 0.5934 0.044 Uiso 1 1 calc R . .
C154 C 0.7613(5) 0.3016(3) 0.5137(4) 0.0416(19) Uani 1 1 d . . .
H15C H 0.7997 0.2920 0.4759 0.050 Uiso 1 1 calc R . .
C155 C 0.6969(5) 0.3403(3) 0.4995(4) 0.0402(19) Uani 1 1 d . . .
H15D H 0.6927 0.3576 0.4524 0.048 Uiso 1 1 calc R . .
C156 C 0.6378(4) 0.3534(2) 0.5561(3) 0.0335(17) Uani 1 1 d . . .
H15E H 0.5924 0.3786 0.5458 0.040 Uiso 1 1 calc R . .
C171 C 0.4730(4) 0.2776(2) 0.5511(3) 0.0318(16) Uani 1 1 d . . .
H17A H 0.4208 0.2656 0.5151 0.048 Uiso 1 1 calc R . .
H17B H 0.5084 0.2497 0.5746 0.048 Uiso 1 1 calc R . .
H17C H 0.5144 0.2980 0.5237 0.048 Uiso 1 1 calc R . .
C181 C 0.2593(5) 0.2955(3) 0.5631(4) 0.0465(19) Uani 1 1 d . . .
H18A H 0.2853 0.2777 0.5221 0.070 Uiso 1 1 calc R . .
H18B H 0.2195 0.3223 0.5411 0.070 Uiso 1 1 calc R . .
H18C H 0.2218 0.2730 0.5905 0.070 Uiso 1 1 calc R . .
C201 C 0.1611(4) 0.3654(2) 0.6593(3) 0.0260(14) Uani 1 1 d . . .
C202 C 0.1487(4) 0.3985(3) 0.5970(4) 0.0382(17) Uani 1 1 d . . .
H20A H 0.1965 0.4214 0.5895 0.046 Uiso 1 1 calc R . .
C203 C 0.0658(5) 0.3974(3) 0.5464(4) 0.049(2) Uani 1 1 d . . .
H20B H 0.0587 0.4191 0.5039 0.059 Uiso 1 1 calc R . .
C204 C -0.0069(5) 0.3647(3) 0.5574(4) 0.052(2) Uani 1 1 d . . .
H20C H -0.0640 0.3653 0.5243 0.063 Uiso 1 1 calc R . .
C205 C 0.0060(5) 0.3312(3) 0.6180(4) 0.050(2) Uani 1 1 d . . .
H20D H -0.0414 0.3079 0.6247 0.060 Uiso 1 1 calc R . .
C206 C 0.0888(4) 0.3320(3) 0.6689(4) 0.0403(18) Uani 1 1 d . . .
H20E H 0.0962 0.3096 0.7105 0.048 Uiso 1 1 calc R . .
C303 C 0.4541(4) 0.4721(2) 0.8945(4) 0.0313(16) Uani 1 1 d . . .
H30A H 0.4442 0.4614 0.9442 0.038 Uiso 1 1 calc R . .
C302 C 0.4649(4) 0.5198(2) 0.8733(4) 0.0359(17) Uani 1 1 d . . .
H30B H 0.4653 0.5479 0.9052 0.043 Uiso 1 1 calc R . .
C301 C 0.4707(4) 0.4714(2) 0.7728(4) 0.0299(16) Uani 1 1 d . . .
C304 C 0.4759(7) 0.4604(3) 0.6900(4) 0.081(3) Uani 1 1 d . . .
H30C H 0.4722 0.4248 0.6819 0.121 Uiso 1 1 calc R . .
H30D H 0.5353 0.4726 0.6753 0.121 Uiso 1 1 calc R . .
H30E H 0.4237 0.4764 0.6588 0.121 Uiso 1 1 calc R . .
C403 C 0.3541(4) 0.2674(2) 0.8412(4) 0.0337(17) Uani 1 1 d . . .
H40A H 0.2952 0.2836 0.8379 0.040 Uiso 1 1 calc R . .
C402 C 0.3674(5) 0.2175(2) 0.8393(4) 0.0392(18) Uani 1 1 d . . .
H40B H 0.3202 0.1930 0.8340 0.047 Uiso 1 1 calc R . .
C401 C 0.5089(4) 0.2543(2) 0.8518(3) 0.0269(15) Uani 1 1 d . . .
C404 C 0.6131(4) 0.2579(2) 0.8607(4) 0.0436(19) Uani 1 1 d . . .
H40C H 0.6401 0.2249 0.8605 0.065 Uiso 1 1 calc R . .
H40D H 0.6347 0.2742 0.9092 0.065 Uiso 1 1 calc R . .
H40E H 0.6329 0.2770 0.8182 0.065 Uiso 1 1 calc R . .
C501 C 0.9958(8) 0.2871(5) 0.8973(9) 0.167(7) Uani 1 1 d . . .
H50A H 1.0115 0.3224 0.8992 0.200 Uiso 1 1 calc R . .
H50B H 0.9746 0.2788 0.9473 0.200 Uiso 1 1 calc R . .
C502 C 1.0798(7) 0.2619(5) 0.8940(6) 0.109(4) Uani 1 1 d . . .
H50C H 1.1089 0.2561 0.9470 0.130 Uiso 1 1 calc R . .
H50D H 1.1226 0.2836 0.8691 0.130 Uiso 1 1 calc R . .
C503 C 1.0740(8) 0.2136(5) 0.8526(6) 0.115(4) Uani 1 1 d . . .
H50E H 1.1309 0.2103 0.8263 0.138 Uiso 1 1 calc R . .
H50F H 1.0761 0.1873 0.8914 0.138 Uiso 1 1 calc R . .
C504 C 0.9942(8) 0.2050(4) 0.7973(8) 0.139(5) Uani 1 1 d . . .
H50G H 0.9767 0.1700 0.8011 0.167 Uiso 1 1 calc R . .
H50I H 1.0144 0.2097 0.7459 0.167 Uiso 1 1 calc R . .
C505 C 0.9093(7) 0.2341(4) 0.8005(6) 0.100(3) Uani 1 1 d . . .
H50J H 0.8645 0.2134 0.8248 0.120 Uiso 1 1 calc R . .
H50K H 0.8814 0.2399 0.7471 0.120 Uiso 1 1 calc R . .
C506 C 0.9135(7) 0.2816(4) 0.8395(5) 0.079(3) Uani 1 1 d . . .
H50L H 0.8559 0.2858 0.8648 0.095 Uiso 1 1 calc R . .
H50M H 0.9145 0.3079 0.8010 0.095 Uiso 1 1 calc R . .
C500 C 0.2276(6) 0.5562(3) 0.6416(4) 0.064(2) Uani 1 1 d . . .
H50H H 0.2911 0.5656 0.6286 0.076 Uiso 1 1 calc R . .
Cl1 Cl 0.46067(13) 0.59960(6) 0.66069(10) 0.0477(5) Uani 1 1 d . . .
Cl2 Cl 0.1778(2) 0.60835(11) 0.67840(17) 0.1215(11) Uani 1 1 d . . .
Cl3 Cl 0.24326(15) 0.50795(8) 0.71015(13) 0.0758(7) Uani 1 1 d . . .
Cl4 Cl 0.1612(2) 0.53636(10) 0.55584(16) 0.1203(11) Uani 1 1 d . . .
C600 C 0.6465(7) 0.5502(4) 0.5704(6) 0.097(4) Uani 0.616(6) 1 d P A 1
H60A H 0.6042 0.5550 0.6110 0.116 Uiso 0.616(6) 1 calc PR A 1
Cl5 Cl 0.6215(3) 0.48938(14) 0.5192(3) 0.0923(19) Uani 0.616(6) 1 d P A 1
Cl6 Cl 0.6268(4) 0.59530(15) 0.4996(3) 0.0618(13) Uani 0.616(6) 1 d P A 1
Cl7 Cl 0.7660(3) 0.5468(2) 0.6110(2) 0.098(2) Uani 0.616(6) 1 d P A 1
C700 C 0.6465(7) 0.5502(4) 0.5704(6) 0.097(4) Uani 0.38 1 d P A 2
H70A H 0.5956 0.5640 0.5982 0.116 Uiso 0.384(6) 1 calc PR A 2
Cl8 Cl 0.6733(10) 0.5023(4) 0.6133(8) 0.206(7) Uani 0.384(6) 1 d P A 2
Cl9 Cl 0.7493(11) 0.5958(5) 0.5945(7) 0.217(7) Uani 0.384(6) 1 d P A 2
Cl10 Cl 0.6117(11) 0.5612(9) 0.4844(11) 0.258(11) Uani 0.384(6) 1 d P A 2

loop_
_atom_site_aniso_label
_atom_site_aniso_U_11
_atom_site_aniso_U_22
_atom_site_aniso_U_33
_atom_site_aniso_U_23
_atom_site_aniso_U_13
_atom_site_aniso_U_12
Fe1 0.0186(4) 0.0162(5) 0.0182(5) 0.0000(4) 0.0027(3) 0.0002(4)
N1 0.019(3) 0.021(3) 0.022(3) -0.001(2) 0.001(2) -0.004(2)
N3 0.023(3) 0.014(3) 0.017(3) -0.001(2) 0.005(2) -0.002(2)
N5 0.018(3) 0.025(3) 0.018(3) -0.003(3) 0.002(2) 0.004(2)
N4 0.025(3) 0.013(3) 0.022(3) 0.000(2) 0.003(2) 0.001(2)
N2 0.021(3) 0.016(3) 0.019(3) -0.001(2) 0.005(2) 0.000(2)
N6 0.036(3) 0.017(3) 0.051(4) 0.012(3) 0.003(3) -0.004(3)
N7 0.022(3) 0.026(3) 0.020(3) 0.000(2) 0.005(2) 0.000(2)
N8 0.048(4) 0.015(3) 0.027(3) 0.001(2) 0.006(3) 0.007(3)
C1 0.013(3) 0.020(3) 0.026(4) -0.001(3) 0.003(3) -0.002(3)
C2 0.026(4) 0.019(4) 0.032(4) -0.001(3) 0.007(3) -0.005(3)
C3 0.023(4) 0.026(4) 0.025(4) -0.002(3) 0.005(3) -0.002(3)
C4 0.019(3) 0.025(4) 0.019(3) 0.000(3) 0.005(3) -0.002(3)
C5 0.027(4) 0.022(4) 0.020(3) -0.004(3) 0.011(3) -0.004(3)
C6 0.030(4) 0.014(3) 0.020(3) 0.000(3) 0.005(3) -0.005(3)
C7 0.030(4) 0.014(3) 0.015(3) 0.001(3) 0.005(3) -0.003(3)
C8 0.024(3) 0.018(4) 0.015(3) -0.002(3) 0.001(3) 0.003(3)
C9 0.021(3) 0.012(3) 0.024(3) -0.008(3) 0.002(3) 0.000(3)
C10 0.020(3) 0.021(4) 0.025(4) -0.006(3) 0.000(3) -0.002(3)
C11 0.021(3) 0.017(3) 0.029(4) -0.007(3) 0.008(3) 0.002(3)
C12 0.020(3) 0.019(4) 0.036(4) 0.003(3) 0.007(3) -0.001(3)
C13 0.028(4) 0.027(4) 0.018(3) 0.004(3) 0.004(3) 0.012(3)
C14 0.019(3) 0.021(3) 0.022(3) 0.003(3) 0.005(3) -0.002(3)
C15 0.024(3) 0.020(3) 0.016(3) -0.002(3) 0.006(3) -0.002(3)
C16 0.023(3) 0.018(3) 0.017(3) -0.001(3) 0.006(3) 0.001(3)
C17 0.028(4) 0.020(4) 0.017(3) -0.002(3) 0.006(3) -0.004(3)
C18 0.031(4) 0.024(4) 0.019(3) -0.001(3) 0.005(3) -0.010(3)
C19 0.025(4) 0.017(3) 0.027(4) 0.000(3) 0.003(3) -0.004(3)
C20 0.025(3) 0.029(4) 0.017(3) -0.002(3) 0.001(3) -0.004(3)
C21 0.027(4) 0.048(5) 0.040(4) -0.001(4) 0.004(3) 0.012(3)
C31 0.026(4) 0.052(5) 0.040(4) -0.001(4) 0.009(3) 0.009(3)
C51 0.023(3) 0.037(4) 0.023(4) 0.003(3) 0.008(3) 0.002(3)
C52 0.025(4) 0.067(5) 0.025(4) 0.012(4) 0.004(3) -0.007(4)
C53 0.039(5) 0.087(7) 0.042(5) 0.021(5) 0.015(4) 0.004(4)
C54 0.051(6) 0.111(8) 0.038(5) 0.003(5) 0.018(4) 0.018(5)
C55 0.048(5) 0.091(7) 0.037(5) -0.018(4) 0.007(4) 0.008(5)
C56 0.035(4) 0.057(5) 0.026(4) -0.012(4) 0.007(3) 0.002(3)
C71 0.036(4) 0.035(4) 0.029(4) 0.009(3) 0.007(3) -0.002(3)
C81 0.039(4) 0.042(4) 0.020(4) 0.004(3) 0.004(3) 0.005(3)
C101 0.024(4) 0.038(4) 0.023(4) -0.005(3) 0.007(3) -0.007(3)
C102 0.033(4) 0.047(5) 0.042(4) -0.020(4) 0.006(3) -0.002(3)
C103 0.058(6) 0.070(6) 0.049(5) -0.032(4) 0.009(4) -0.035(5)
C104 0.035(5) 0.097(7) 0.039(5) -0.001(5) -0.015(4) -0.012(5)
C105 0.025(4) 0.076(6) 0.044(5) -0.001(5) -0.003(3) 0.006(4)
C106 0.021(4) 0.051(5) 0.035(4) 0.002(3) 0.004(3) 0.002(3)
C121 0.031(4) 0.041(4) 0.045(4) 0.000(4) 0.008(3) -0.009(3)
C131 0.029(4) 0.059(5) 0.031(4) -0.003(4) 0.010(3) -0.013(4)
C151 0.024(4) 0.030(4) 0.018(3) -0.001(3) 0.005(3) -0.002(3)
C152 0.031(4) 0.031(4) 0.026(4) -0.005(3) 0.001(3) -0.001(3)
C153 0.029(4) 0.039(5) 0.042(5) -0.016(4) 0.005(3) 0.004(3)
C154 0.031(4) 0.062(5) 0.034(5) -0.020(4) 0.016(3) -0.011(4)
C155 0.044(5) 0.059(5) 0.019(4) 0.004(4) 0.010(3) -0.017(4)
C156 0.039(4) 0.039(4) 0.023(4) -0.005(3) 0.006(3) -0.003(3)
C171 0.036(4) 0.030(4) 0.030(4) -0.005(3) 0.007(3) -0.001(3)
C181 0.047(5) 0.050(5) 0.042(4) -0.025(4) 0.004(4) -0.011(4)
C201 0.023(3) 0.036(4) 0.020(3) -0.003(3) 0.003(3) -0.003(3)
C202 0.024(4) 0.050(5) 0.040(4) 0.007(4) 0.000(3) -0.001(3)
C203 0.039(5) 0.070(6) 0.036(4) 0.016(4) -0.006(4) 0.011(4)
C204 0.030(4) 0.075(6) 0.046(5) 0.000(5) -0.016(4) -0.002(4)
C205 0.034(4) 0.063(6) 0.052(5) -0.005(4) 0.001(4) -0.020(4)
C206 0.028(4) 0.057(5) 0.036(4) -0.001(4) 0.006(3) -0.010(4)
C303 0.046(4) 0.021(4) 0.030(4) -0.005(3) 0.015(3) 0.001(3)
C302 0.037(4) 0.023(4) 0.048(5) -0.008(3) 0.005(3) -0.001(3)
C301 0.038(4) 0.030(4) 0.022(4) 0.007(3) 0.001(3) -0.005(3)
C304 0.145(9) 0.040(5) 0.062(6) 0.009(4) 0.031(6) 0.014(5)
C403 0.026(4) 0.021(4) 0.052(5) 0.004(3) -0.001(3) 0.000(3)
C402 0.038(5) 0.026(4) 0.053(5) -0.003(4) 0.004(4) -0.010(3)
C401 0.033(4) 0.030(4) 0.018(4) 0.001(3) 0.007(3) 0.001(3)
C404 0.033(4) 0.037(4) 0.063(5) 0.014(4) 0.015(4) 0.010(3)
C501 0.076(9) 0.163(13) 0.266(18) -0.159(12) 0.034(10) -0.010(8)
C502 0.075(8) 0.135(11) 0.109(9) -0.016(8) -0.020(7) -0.014(7)
C503 0.106(10) 0.141(12) 0.092(8) -0.011(8) -0.018(7) 0.055(9)
C504 0.066(8) 0.115(10) 0.245(16) -0.111(10) 0.054(9) -0.030(7)
C505 0.076(8) 0.116(10) 0.099(8) 0.029(7) -0.029(6) -0.008(7)
C506 0.084(7) 0.077(7) 0.075(7) -0.016(6) 0.009(6) 0.037(6)
C500 0.072(6) 0.052(6) 0.065(6) 0.006(5) 0.001(5) 0.001(4)
Cl1 0.0663(13) 0.0289(10) 0.0477(11) 0.0063(9) 0.0060(9) -0.0132(9)
Cl2 0.160(3) 0.096(2) 0.114(2) -0.0001(18) 0.038(2) 0.046(2)
Cl3 0.0720(15) 0.0733(16) 0.0792(16) 0.0172(13) -0.0024(12) -0.0063(12)
Cl4 0.165(3) 0.087(2) 0.096(2) 0.0068(16) -0.0359(19) -0.0054(19)
C600 0.104(9) 0.086(8) 0.107(9) 0.056(7) 0.041(7) 0.031(7)
Cl5 0.117(4) 0.051(3) 0.113(4) 0.004(2) 0.032(3) -0.010(2)
Cl6 0.077(3) 0.055(3) 0.058(3) 0.023(2) 0.026(2) 0.006(2)
Cl7 0.107(4) 0.135(5) 0.047(2) -0.016(3) -0.013(2) 0.018(3)
C700 0.104(9) 0.086(8) 0.107(9) 0.056(7) 0.041(7) 0.031(7)
Cl8 0.289(17) 0.109(9) 0.230(15) 0.054(9) 0.076(12) 0.075(10)
Cl9 0.348(19) 0.154(12) 0.177(11) -0.046(9) 0.142(12) -0.042(12)
Cl10 0.124(11) 0.43(3) 0.225(17) 0.12(2) 0.026(10) 0.067(17)

loop_
_atom_type_symbol
_atom_type_description
_atom_type_scat_dispersion_real
_atom_type_scat_dispersion_imag
_atom_type_scat_source
C C 0.0033 0.0016 'International Tables Vol C Tables 4.2.6.8 and 6.1.1.4'
H H 0.0000 0.0000 'International Tables Vol C Tables 4.2.6.8 and 6.1.1.4'
N N 0.0061 0.0033 'International Tables Vol C Tables 4.2.6.8 and 6.1.1.4'
Cl Cl 0.1484 0.1585 'International Tables Vol C Tables 4.2.6.8 and 6.1.1.4'
Fe Fe 0.3463 0.8444 'International Tables Vol C Tables 4.2.6.8 and 6.1.1.4'

loop_
_geom_angle_atom_site_label_1
_geom_angle_atom_site_label_2
_geom_angle_atom_site_label_3
_geom_angle
N2 Fe1 N3 89.82(17)
N2 Fe1 N4 173.48(18)
N3 Fe1 N4 89.71(18)
N2 Fe1 N1 90.57(18)
N3 Fe1 N1 172.46(18)
N4 Fe1 N1 90.75(19)
N2 Fe1 N5 90.62(18)
N3 Fe1 N5 86.20(18)
N4 Fe1 N5 95.84(18)
N1 Fe1 N5 86.27(18)
N2 Fe1 N7 89.24(18)
N3 Fe1 N7 97.26(18)
N4 Fe1 N7 84.36(17)
N1 Fe1 N7 90.27(18)
N5 Fe1 N7 176.54(18)
C1 N1 C4 107.4(4)
C1 N1 Fe1 124.8(4)
C4 N1 Fe1 125.8(4)
C14 N3 C11 106.1(4)
C14 N3 Fe1 126.3(3)
C11 N3 Fe1 124.1(4)
C301 N5 C303 105.1(5)
C301 N5 Fe1 132.5(4)
C303 N5 Fe1 122.3(4)
C19 N4 C16 106.2(4)
C19 N4 Fe1 125.3(4)
C16 N4 Fe1 124.5(4)
C9 N2 C6 106.3(4)
C9 N2 Fe1 126.6(4)
C6 N2 Fe1 124.9(4)
C301 N6 C302 107.8(5)
C301 N6 H6A 126.1
C302 N6 H6A 126.1
C401 N7 C403 106.6(5)
C401 N7 Fe1 131.1(4)
C403 N7 Fe1 121.6(4)
C401 N8 C402 109.7(5)
C401 N8 H8A 125.1
C402 N8 H8A 125.1
N1 C1 C20 123.4(5)
N1 C1 C2 108.9(5)
C20 C1 C2 127.1(5)
C3 C2 C1 106.6(5)
C3 C2 C21 124.7(5)
C1 C2 C21 128.7(5)
C2 C3 C4 108.0(5)
C2 C3 C31 124.1(5)
C4 C3 C31 127.9(5)
N1 C4 C5 123.3(5)
N1 C4 C3 108.8(5)
C5 C4 C3 127.8(5)
C4 C5 C6 124.3(5)
C4 C5 C51 119.2(5)
C6 C5 C51 116.4(5)
N2 C6 C5 122.2(5)
N2 C6 C7 109.5(5)
C5 C6 C7 127.5(5)
C8 C7 C6 107.1(5)
C8 C7 C71 124.3(5)
C6 C7 C71 128.5(5)
C7 C8 C9 107.2(5)
C7 C8 C81 123.8(5)
C9 C8 C81 129.0(5)
N2 C9 C10 122.5(5)
N2 C9 C8 109.4(5)
C10 C9 C8 127.9(5)
C9 C10 C11 123.3(5)
C9 C10 C101 118.3(5)
C11 C10 C101 118.3(5)
N3 C11 C10 122.6(5)
N3 C11 C12 109.6(5)
C10 C11 C12 127.1(5)
C13 C12 C11 107.3(5)
C13 C12 C121 124.2(5)
C11 C12 C121 128.4(5)
C12 C13 C14 106.3(5)
C12 C13 C131 124.5(6)
C14 C13 C131 129.1(5)
N3 C14 C15 122.7(5)
N3 C14 C13 110.3(5)
C15 C14 C13 127.0(5)
C16 C15 C14 122.7(5)
C16 C15 C151 120.0(5)
C14 C15 C151 117.3(5)
N4 C16 C15 122.9(5)
N4 C16 C17 110.0(5)
C15 C16 C17 126.5(5)
C18 C17 C16 106.6(5)
C18 C17 C171 124.9(5)
C16 C17 C171 128.5(5)
C17 C18 C19 106.5(5)
C17 C18 C181 124.2(5)
C19 C18 C181 129.2(5)
N4 C19 C20 123.1(5)
N4 C19 C18 110.4(5)
C20 C19 C18 126.4(5)
C1 C20 C19 123.5(5)
C1 C20 C201 118.8(5)
C19 C20 C201 117.6(5)
C2 C21 H21A 109.5
C2 C21 H21B 109.5
H21A C21 H21B 109.5
C2 C21 H21C 109.5
H21A C21 H21C 109.5
H21B C21 H21C 109.5
C3 C31 H31A 109.5
C3 C31 H31B 109.5
H31A C31 H31B 109.5
C3 C31 H31C 109.5
H31A C31 H31C 109.5
H31B C31 H31C 109.5
C56 C51 C52 119.7(6)
C56 C51 C5 120.1(5)
C52 C51 C5 120.2(6)
C51 C52 C53 119.0(7)
C51 C52 H52A 120.5
C53 C52 H52A 120.5
C54 C53 C52 121.9(8)
C54 C53 H53A 119.1
C52 C53 H53A 119.1
C53 C54 C55 118.8(7)
C53 C54 H54A 120.6
C55 C54 H54A 120.6
C54 C55 C56 120.3(7)
C54 C55 H55A 119.8
C56 C55 H55A 119.8
C51 C56 C55 120.3(7)
C51 C56 H56A 119.8
C55 C56 H56A 119.8
C7 C71 H71A 109.5
C7 C71 H71B 109.5
H71A C71 H71B 109.5
C7 C71 H71C 109.5
H71A C71 H71C 109.5
H71B C71 H71C 109.5
C8 C81 H81A 109.5
C8 C81 H81B 109.5
H81A C81 H81B 109.5
C8 C81 H81C 109.5
H81A C81 H81C 109.5
H81B C81 H81C 109.5
C102 C101 C106 119.1(6)
C102 C101 C10 121.0(6)
C106 C101 C10 119.9(5)
C101 C102 C103 120.7(7)
C101 C102 H10A 119.6
C103 C102 H10A 119.6
C102 C103 C104 118.8(7)
C102 C103 H10B 120.6
C104 C103 H10B 120.6
C105 C104 C103 121.2(7)
C105 C104 H10C 119.4
C103 C104 H10C 119.4
C104 C105 C106 119.7(7)
C104 C105 H10D 120.2
C106 C105 H10D 120.2
C105 C106 C101 120.5(7)
C105 C106 H10E 119.7
C101 C106 H10E 119.7
C12 C121 H12A 109.5
C12 C121 H12B 109.5
H12A C121 H12B 109.5
C12 C121 H12C 109.5
H12A C121 H12C 109.5
H12B C121 H12C 109.5
C13 C131 H13A 109.5
C13 C131 H13B 109.5
H13A C131 H13B 109.5
C13 C131 H13C 109.5
H13A C131 H13C 109.5
H13B C131 H13C 109.5
C156 C151 C152 120.0(6)
C156 C151 C15 121.1(5)
C152 C151 C15 118.9(5)
C153 C152 C151 118.9(6)
C153 C152 H15A 120.6
C151 C152 H15A 120.6
C154 C153 C152 122.2(6)
C154 C153 H15B 118.9
C152 C153 H15B 118.9
C153 C154 C155 119.0(6)
C153 C154 H15C 120.5
C155 C154 H15C 120.5
C154 C155 C156 119.9(6)
C154 C155 H15D 120.1
C156 C155 H15D 120.1
C151 C156 C155 120.0(6)
C151 C156 H15E 120.0
C155 C156 H15E 120.0
C17 C171 H17A 109.5
C17 C171 H17B 109.5
H17A C171 H17B 109.5
C17 C171 H17C 109.5
H17A C171 H17C 109.5
H17B C171 H17C 109.5
C18 C181 H18A 109.5
C18 C181 H18B 109.5
H18A C181 H18B 109.5
C18 C181 H18C 109.5
H18A C181 H18C 109.5
H18B C181 H18C 109.5
C206 C201 C202 118.6(6)
C206 C201 C20 120.5(6)
C202 C201 C20 121.0(5)
C203 C202 C201 120.0(6)
C203 C202 H20A 120.0
C201 C202 H20A 120.0
C202 C203 C204 121.0(7)
C202 C203 H20B 119.5
C204 C203 H20B 119.5
C205 C204 C203 119.1(6)
C205 C204 H20C 120.5
C203 C204 H20C 120.5
C204 C205 C206 120.1(7)
C204 C205 H20D 119.9
C206 C205 H20D 119.9
C205 C206 C201 121.1(7)
C205 C206 H20E 119.5
C201 C206 H20E 119.5
C302 C303 N5 109.6(6)
C302 C303 H30A 125.2
N5 C303 H30A 125.2
C303 C302 N6 106.2(6)
C303 C302 H30B 126.9
N6 C302 H30B 126.9
N5 C301 N6 111.3(6)
N5 C301 C304 130.1(6)
N6 C301 C304 118.6(6)
C301 C304 H30C 109.5
C301 C304 H30D 109.5
H30C C304 H30D 109.5
C301 C304 H30E 109.5
H30C C304 H30E 109.5
H30D C304 H30E 109.5
C402 C403 N7 108.7(6)
C402 C403 H40A 125.7
N7 C403 H40A 125.7
C403 C402 N8 106.4(5)
C403 C402 H40B 126.8
N8 C402 H40B 126.8
N8 C401 N7 108.5(5)
N8 C401 C404 122.0(6)
N7 C401 C404 129.5(6)
C401 C404 H40C 109.5
C401 C404 H40D 109.5
H40C C404 H40D 109.5
C401 C404 H40E 109.5
H40C C404 H40E 109.5
H40D C404 H40E 109.5
C502 C501 C506 123.3(10)
C502 C501 H50A 106.5
C506 C501 H50A 106.5
C502 C501 H50B 106.5
C506 C501 H50B 106.5
H50A C501 H50B 106.5
C501 C502 C503 116.8(9)
C501 C502 H50C 108.1
C503 C502 H50C 108.1
C501 C502 H50D 108.1
C503 C502 H50D 108.1
H50C C502 H50D 107.3
C504 C503 C502 117.9(9)
C504 C503 H50E 107.8
C502 C503 H50E 107.8
C504 C503 H50F 107.8
C502 C503 H50F 107.8
H50E C503 H50F 107.2
C503 C504 C505 119.2(10)
C503 C504 H50G 107.5
C505 C504 H50G 107.5
C503 C504 H50I 107.5
C505 C504 H50I 107.5
H50G C504 H50I 107.0
C504 C505 C506 120.7(9)
C504 C505 H50J 107.1
C506 C505 H50J 107.1
C504 C505 H50K 107.1
C506 C505 H50K 107.1
H50J C505 H50K 106.8
C505 C506 C501 113.5(8)
C505 C506 H50L 108.9
C501 C506 H50L 108.9
C505 C506 H50M 108.9
C501 C506 H50M 108.9
H50L C506 H50M 107.7
Cl2 C500 Cl4 111.1(4)
Cl2 C500 Cl3 111.9(4)
Cl4 C500 Cl3 111.4(4)
Cl2 C500 H50H 107.4
Cl4 C500 H50H 107.4
Cl3 C500 H50H 107.4
Cl6 C600 Cl7 112.9(6)
Cl6 C600 Cl5 105.7(6)
Cl7 C600 Cl5 105.3(5)
Cl6 C600 H60A 110.9
Cl7 C600 H60A 110.9
Cl5 C600 H60A 110.9

loop_
_geom_bond_atom_site_label_1
_geom_bond_atom_site_label_2
_geom_bond_distance
Fe1 N2 1.972(4)
Fe1 N3 1.973(4)
Fe1 N4 1.975(4)
Fe1 N1 1.986(4)
Fe1 N5 2.006(5)
Fe1 N7 2.032(5)
N1 C1 1.369(6)
N1 C4 1.381(6)
N3 C14 1.377(6)
N3 C11 1.384(7)
N5 C301 1.313(7)
N5 C303 1.380(7)
N4 C19 1.369(6)
N4 C16 1.382(6)
N2 C9 1.376(6)
N2 C6 1.388(6)
N6 C301 1.328(7)
N6 C302 1.359(7)
N6 H6A 0.8600
N7 C401 1.342(7)
N7 C403 1.394(7)
N8 C401 1.341(7)
N8 C402 1.360(7)
N8 H8A 0.8600
C1 C20 1.397(7)
C1 C2 1.468(7)
C2 C3 1.350(7)
C2 C21 1.511(8)
C3 C4 1.448(7)
C3 C31 1.516(8)
C4 C5 1.386(7)
C5 C6 1.412(7)
C5 C51 1.515(7)
C6 C7 1.452(7)
C7 C8 1.352(7)
C7 C71 1.509(7)
C8 C9 1.462(7)
C8 C81 1.511(7)
C9 C10 1.394(7)
C10 C11 1.399(7)
C10 C101 1.507(7)
C11 C12 1.449(8)
C12 C13 1.367(7)
C12 C121 1.502(7)
C13 C14 1.454(7)
C13 C131 1.492(8)
C14 C15 1.401(7)
C15 C16 1.399(7)
C15 C151 1.511(7)
C16 C17 1.447(7)
C17 C18 1.374(7)
C17 C171 1.503(7)
C18 C19 1.450(7)
C18 C181 1.502(8)
C19 C20 1.411(7)
C20 C201 1.503(7)
C21 H21A 0.9600
C21 H21B 0.9600
C21 H21C 0.9600
C31 H31A 0.9600
C31 H31B 0.9600
C31 H31C 0.9600
C51 C56 1.378(8)
C51 C52 1.381(8)
C52 C53 1.390(9)
C52 H52A 0.9300
C53 C54 1.359(10)
C53 H53A 0.9300
C54 C55 1.384(10)
C54 H54A 0.9300
C55 C56 1.385(8)
C55 H55A 0.9300
C56 H56A 0.9300
C71 H71A 0.9600
C71 H71B 0.9600
C71 H71C 0.9600
C81 H81A 0.9600
C81 H81B 0.9600
C81 H81C 0.9600
C101 C102 1.372(8)
C101 C106 1.388(8)
C102 C103 1.380(9)
C102 H10A 0.9300
C103 C104 1.390(10)
C103 H10B 0.9300
C104 C105 1.349(9)
C104 H10C 0.9300
C105 C106 1.377(8)
C105 H10D 0.9300
C106 H10E 0.9300
C121 H12A 0.9600
C121 H12B 0.9600
C121 H12C 0.9600
C131 H13A 0.9600
C131 H13B 0.9600
C131 H13C 0.9600
C151 C156 1.369(8)
C151 C152 1.387(8)
C152 C153 1.373(8)
C152 H15A 0.9300
C153 C154 1.364(8)
C153 H15B 0.9300
C154 C155 1.376(9)
C154 H15C 0.9300
C155 C156 1.400(8)
C155 H15D 0.9300
C156 H15E 0.9300
C171 H17A 0.9600
C171 H17B 0.9600
C171 H17C 0.9600
C181 H18A 0.9600
C181 H18B 0.9600
C181 H18C 0.9600
C201 C206 1.378(8)
C201 C202 1.385(8)
C202 C203 1.374(8)
C202 H20A 0.9300
C203 C204 1.375(9)
C203 H20B 0.9300
C204 C205 1.373(9)
C204 H20C 0.9300
C205 C206 1.374(8)
C205 H20D 0.9300
C206 H20E 0.9300
C303 C302 1.338(8)
C303 H30A 0.9300
C302 H30B 0.9300
C301 C304 1.469(9)
C304 H30C 0.9600
C304 H30D 0.9600
C304 H30E 0.9600
C403 C402 1.347(8)
C403 H40A 0.9300
C402 H40B 0.9300
C401 C404 1.459(8)
C404 H40C 0.9600
C404 H40D 0.9600
C404 H40E 0.9600
C501 C502 1.368(12)
C501 C506 1.444(13)
C501 H50A 0.9700
C501 H50B 0.9700
C502 C503 1.472(13)
C502 H50C 0.9700
C502 H50D 0.9700
C503 C504 1.405(12)
C503 H50E 0.9700
C503 H50F 0.9700
C504 C505 1.433(12)
C504 H50G 0.9700
C504 H50I 0.9700
C505 C506 1.434(11)
C505 H50J 0.9700
C505 H50K 0.9700
C506 H50L 0.9700
C506 H50M 0.9700
C500 Cl2 1.716(8)
C500 Cl4 1.736(8)
C500 Cl3 1.745(7)
C500 H50H 0.9800
C600 Cl6 1.713(11)
C600 Cl7 1.747(11)
C600 Cl5 1.863(12)
C600 H60A 0.9800

loop_
_geom_hbond_atom_site_label_D
_geom_hbond_atom_site_label_H
_geom_hbond_atom_site_label_A
_geom_hbond_distance_DH
_geom_hbond_distance_HA
_geom_hbond_distance_DA
_geom_hbond_angle_DHA
_geom_hbond_site_symmetry_A
N6 H6A Cl1 0.86 2.35 3.166(5) 159.3 .
C500 H50H Cl1 0.98 2.55 3.459(8) 153.8 .
C600 H60A Cl1 0.98 2.58 3.460(10) 149.8 .
C700 H70A Cl1 0.98 2.48 3.460(10) 176.4 .
N8 H8A Cl1 0.86 2.30 3.145(5) 169.8 2_646

loop_
_geom_torsion_atom_site_label_1
_geom_torsion_atom_site_label_2
_geom_torsion_atom_site_label_3
_geom_torsion_atom_site_label_4
_geom_torsion
N2 Fe1 N1 C1 169.3(4)
N3 Fe1 N1 C1 76.4(15)
N4 Fe1 N1 C1 -17.1(4)
N5 Fe1 N1 C1 78.7(4)
N7 Fe1 N1 C1 -101.5(4)
N2 Fe1 N1 C4 7.3(4)
N3 Fe1 N1 C4 -85.6(15)
N4 Fe1 N1 C4 -179.1(4)
N5 Fe1 N1 C4 -83.3(4)
N7 Fe1 N1 C4 96.5(4)
N2 Fe1 N3 C14 -178.9(5)
N4 Fe1 N3 C14 7.7(5)
N1 Fe1 N3 C14 -85.9(15)
N5 Fe1 N3 C14 -88.2(5)
N7 Fe1 N3 C14 91.9(5)
N2 Fe1 N3 C11 -23.1(4)
N4 Fe1 N3 C11 163.4(4)
N1 Fe1 N3 C11 69.9(16)
N5 Fe1 N3 C11 67.6(4)
N7 Fe1 N3 C11 -112.3(4)
N2 Fe1 N5 C301 159.1(5)
N3 Fe1 N5 C301 69.3(5)
N4 Fe1 N5 C301 -20.0(5)
N1 Fe1 N5 C301 -110.4(5)
N7 Fe1 N5 C301 -113(3)
N2 Fe1 N5 C303 -18.7(4)
N3 Fe1 N5 C303 -108.5(4)
N4 Fe1 N5 C303 162.2(4)
N1 Fe1 N5 C303 71.8(4)
N7 Fe1 N5 C303 69(3)
N2 Fe1 N4 C19 91.0(18)
N3 Fe1 N4 C19 176.9(4)
N1 Fe1 N4 C19 -10.6(4)
N5 Fe1 N4 C19 -96.9(4)
N7 Fe1 N4 C19 79.6(4)
N2 Fe1 N4 C16 -63.4(19)
N3 Fe1 N4 C16 22.4(4)
N1 Fe1 N4 C16 -165.1(4)
N5 Fe1 N4 C16 108.6(4)
N7 Fe1 N4 C16 -74.9(4)
N3 Fe1 N2 C9 -6.7(5)
N4 Fe1 N2 C9 79.2(18)
N1 Fe1 N2 C9 -179.2(4)
N5 Fe1 N2 C9 -92.9(5)
N7 Fe1 N2 C9 90.6(5)
N3 Fe1 N2 C6 -167.7(4)
N4 Fe1 N2 C6 -81.8(18)
N1 Fe1 N2 C6 19.9(4)
N5 Fe1 N2 C6 106.1(4)
N7 Fe1 N2 C6 -70.4(4)
N2 Fe1 N7 C401 -85.0(5)
N3 Fe1 N7 C401 4.7(5)
N4 Fe1 N7 C401 93.7(5)
N1 Fe1 N7 C401 -175.6(5)
N5 Fe1 N7 C401 -173(3)
N2 Fe1 N7 C403 105.9(4)
N3 Fe1 N7 C403 -164.3(4)
N4 Fe1 N7 C403 -75.3(4)
N1 Fe1 N7 C403 15.4(4)
N5 Fe1 N7 C403 18(3)
C4 N1 C1 C20 -165.2(5)
Fe1 N1 C1 C20 30.1(7)
C4 N1 C1 C2 6.3(6)
Fe1 N1 C1 C2 -158.4(4)
N1 C1 C2 C3 -4.7(6)
C20 C1 C2 C3 166.5(6)
N1 C1 C2 C21 174.5(5)
C20 C1 C2 C21 -14.4(10)
C1 C2 C3 C4 1.1(6)
C21 C2 C3 C4 -178.1(5)
C1 C2 C3 C31 178.5(5)
C21 C2 C3 C31 -0.7(10)
C1 N1 C4 C5 170.4(5)
Fe1 N1 C4 C5 -25.0(7)
C1 N1 C4 C3 -5.7(6)
Fe1 N1 C4 C3 158.9(4)
C2 C3 C4 N1 2.7(6)
C31 C3 C4 N1 -174.6(5)
C2 C3 C4 C5 -173.1(6)
C31 C3 C4 C5 9.6(10)
N1 C4 C5 C6 16.1(9)
C3 C4 C5 C6 -168.6(6)
N1 C4 C5 C51 -168.1(5)
C3 C4 C5 C51 7.3(9)
C9 N2 C6 C5 163.3(5)
Fe1 N2 C6 C5 -32.6(7)
C9 N2 C6 C7 -7.2(6)
Fe1 N2 C6 C7 157.0(4)
C4 C5 C6 N2 13.9(9)
C51 C5 C6 N2 -162.0(5)
C4 C5 C6 C7 -177.5(5)
C51 C5 C6 C7 6.6(8)
N2 C6 C7 C8 6.1(6)
C5 C6 C7 C8 -163.7(5)
N2 C6 C7 C71 -170.2(5)
C5 C6 C7 C71 20.0(9)
C6 C7 C8 C9 -2.5(6)
C71 C7 C8 C9 174.1(5)
C6 C7 C8 C81 178.3(5)
C71 C7 C8 C81 -5.1(9)
C6 N2 C9 C10 -168.7(5)
Fe1 N2 C9 C10 27.5(7)
C6 N2 C9 C8 5.6(6)
Fe1 N2 C9 C8 -158.2(4)
C7 C8 C9 N2 -1.9(6)
C81 C8 C9 N2 177.2(5)
C7 C8 C9 C10 172.0(5)
C81 C8 C9 C10 -8.9(9)
N2 C9 C10 C11 -19.6(9)
C8 C9 C10 C11 167.2(5)
N2 C9 C10 C101 164.4(5)
C8 C9 C10 C101 -8.8(9)
C14 N3 C11 C10 -164.2(5)
Fe1 N3 C11 C10 35.9(7)
C14 N3 C11 C12 6.9(6)
Fe1 N3 C11 C12 -153.0(4)
C9 C10 C11 N3 -13.3(9)
C101 C10 C11 N3 162.7(5)
C9 C10 C11 C12 177.2(5)
C101 C10 C11 C12 -6.7(9)
N3 C11 C12 C13 -6.1(6)
C10 C11 C12 C13 164.5(6)
N3 C11 C12 C121 169.7(5)
C10 C11 C12 C121 -19.7(10)
C11 C12 C13 C14 2.7(6)
C121 C12 C13 C14 -173.3(5)
C11 C12 C13 C131 179.1(5)
C121 C12 C13 C131 3.2(9)
C11 N3 C14 C15 171.6(5)
Fe1 N3 C14 C15 -29.1(8)
C11 N3 C14 C13 -5.2(6)
Fe1 N3 C14 C13 154.1(4)
C12 C13 C14 N3 1.6(6)
C131 C13 C14 N3 -174.7(6)
C12 C13 C14 C15 -175.1(6)
C131 C13 C14 C15 8.6(10)
N3 C14 C15 C16 21.3(9)
C13 C14 C15 C16 -162.4(5)
N3 C14 C15 C151 -159.2(5)
C13 C14 C15 C151 17.1(9)
C19 N4 C16 C15 166.4(5)
Fe1 N4 C16 C15 -35.1(7)
C19 N4 C16 C17 -5.3(6)
Fe1 N4 C16 C17 153.2(4)
C14 C15 C16 N4 12.0(9)
C151 C15 C16 N4 -167.5(5)
C14 C15 C16 C17 -177.7(5)
C151 C15 C16 C17 2.7(9)
N4 C16 C17 C18 4.3(6)
C15 C16 C17 C18 -167.0(5)
N4 C16 C17 C171 -174.5(5)
C15 C16 C17 C171 14.2(9)
C16 C17 C18 C19 -1.5(6)
C171 C17 C18 C19 177.4(5)
C16 C17 C18 C181 -178.4(5)
C171 C17 C18 C181 0.4(9)
C16 N4 C19 C20 -173.0(5)
Fe1 N4 C19 C20 28.7(8)
C16 N4 C19 C18 4.4(6)
Fe1 N4 C19 C18 -153.9(4)
C17 C18 C19 N4 -1.8(6)
C181 C18 C19 N4 174.9(6)
C17 C18 C19 C20 175.4(6)
C181 C18 C19 C20 -7.8(10)
N1 C1 C20 C19 -12.0(9)
C2 C1 C20 C19 178.0(6)
N1 C1 C20 C201 164.3(5)
C2 C1 C20 C201 -5.6(9)
N4 C19 C20 C1 -18.9(9)
C18 C19 C20 C1 164.2(5)
N4 C19 C20 C201 164.7(5)
C18 C19 C20 C201 -12.2(9)
C4 C5 C51 C56 -106.6(7)
C6 C5 C51 C56 69.5(7)
C4 C5 C51 C52 76.0(7)
C6 C5 C51 C52 -107.8(6)
C56 C51 C52 C53 -2.2(9)
C5 C51 C52 C53 175.2(6)
C51 C52 C53 C54 3.3(10)
C52 C53 C54 C55 -2.3(11)
C53 C54 C55 C56 0.2(11)
C52 C51 C56 C55 0.2(9)
C5 C51 C56 C55 -177.2(6)
C54 C55 C56 C51 0.9(11)
C9 C10 C101 C102 -74.0(8)
C11 C10 C101 C102 109.8(7)
C9 C10 C101 C106 105.9(7)
C11 C10 C101 C106 -70.4(7)
C106 C101 C102 C103 0.8(10)
C10 C101 C102 C103 -179.4(6)
C101 C102 C103 C104 -1.3(11)
C102 C103 C104 C105 1.6(12)
C103 C104 C105 C106 -1.2(11)
C104 C105 C106 C101 0.7(10)
C102 C101 C106 C105 -0.4(9)
C10 C101 C106 C105 179.7(6)
C16 C15 C151 C156 68.8(7)
C14 C15 C151 C156 -110.7(6)
C16 C15 C151 C152 -110.9(6)
C14 C15 C151 C152 69.5(7)
C156 C151 C152 C153 0.1(9)
C15 C151 C152 C153 179.9(5)
C151 C152 C153 C154 0.8(9)
C152 C153 C154 C155 0.0(10)
C153 C154 C155 C156 -1.7(10)
C152 C151 C156 C155 -1.8(9)
C15 C151 C156 C155 178.5(5)
C154 C155 C156 C151 2.6(9)
C1 C20 C201 C206 -70.5(8)
C19 C20 C201 C206 106.1(7)
C1 C20 C201 C202 109.7(7)
C19 C20 C201 C202 -73.8(8)
C206 C201 C202 C203 -0.1(9)
C20 C201 C202 C203 179.8(6)
C201 C202 C203 C204 1.7(11)
C202 C203 C204 C205 -3.1(11)
C203 C204 C205 C206 3.0(11)
C204 C205 C206 C201 -1.5(11)
C202 C201 C206 C205 0.0(10)
C20 C201 C206 C205 -179.8(6)
C301 N5 C303 C302 -2.3(7)
Fe1 N5 C303 C302 176.1(4)
N5 C303 C302 N6 1.5(7)
C301 N6 C302 C303 -0.1(7)
C303 N5 C301 N6 2.3(7)
Fe1 N5 C301 N6 -175.9(4)
C303 N5 C301 C304 -176.4(7)
Fe1 N5 C301 C304 5.4(10)
C302 N6 C301 N5 -1.4(7)
C302 N6 C301 C304 177.5(6)
C401 N7 C403 C402 0.0(7)
Fe1 N7 C403 C402 171.4(4)
N7 C403 C402 N8 0.5(7)
C401 N8 C402 C403 -0.8(7)
C402 N8 C401 N7 0.8(7)
C402 N8 C401 C404 179.5(5)
C403 N7 C401 N8 -0.5(6)
Fe1 N7 C401 N8 -170.8(4)
C403 N7 C401 C404 -179.1(6)
Fe1 N7 C401 C404 10.7(9)
C506 C501 C502 C503 -27(2)
C501 C502 C503 C504 22.4(19)
C502 C503 C504 C505 -20.1(19)
C503 C504 C505 C506 21.4(19)
C504 C505 C506 C501 -22.8(16)
C502 C501 C506 C505 26.6(19)
